data_4113971
loop_
_publ_author_name
'F. A. Cotton'
'James P. Donahue'
'Carlos A. Murillo'
'Lisa M. P\'erez'
'Rongmin Yu'

_publ_section_title
;
 Cyclic Polyamidato Dianions as Bridges between Mo24+ Units: Synthesis,
 Crystal Structures, Electrochemistry, Absorption Spectra, and Electronic
 Structures
;
_journal_name_full 'Journal of the American Chemical Society'
_journal_page_first 8900
_journal_page_last 8910
_journal_paper_doi 10.1021/ja0358044
_journal_volume 125
_journal_year 2003
_chemical_formula_moiety
;
 [[(H3 C O C6 H4 N)2 C H]3 Mo2]2 (O C N C (C N) C (C N) N C O) , 2(C H2 Cl2)
 , (C6 H14)
;
_chemical_formula_sum 'C102 H104 Cl4 Mo4 N16 O15'
_chemical_formula_weight 2319.57
_chemical_name_common
;
 [Mo2(DAniF)3]2(mu-2,3-dicyano-5,6-dioxypyrazinate),2(CH2Cl2),Et2O
;
_chemical_name_systematic
; 
 ? 
;
_space_group_IT_number 13
_symmetry_cell_setting monoclinic
_symmetry_space_group_name_Hall '-P 2yc'
_symmetry_space_group_name_H-M 'P 1 2/c 1'
_atom_sites_solution_hydrogens geom
_atom_sites_solution_primary direct
_atom_sites_solution_secondary difmap
_audit_creation_method SHELXL-97
_cell_angle_alpha 90.00
_cell_angle_beta 110.131(3)
_cell_angle_gamma 90.00
_cell_formula_units_Z 2
_cell_length_a 16.581(3)
_cell_length_b 17.679(3)
_cell_length_c 18.365(3)
_cell_measurement_reflns_used 5776
_cell_measurement_temperature 213(2)
_cell_measurement_theta_max 22.55
_cell_measurement_theta_min 2.25
_cell_volume 5054.5(15)
_computing_cell_refinement 'SAINT V. 6.02'
_computing_data_collection 'SMART V. 5.059'
_computing_data_reduction 'SAINT V. 6.02'
_computing_molecular_graphics 'SHELXTL (Siemens, 1996)'
_computing_publication_material CIFTAB
_computing_structure_refinement 'SHELXL-97 (Sheldrick, 1997)'
_computing_structure_solution 'SHELXS-97 (Sheldrick, 1990)'
_diffrn_ambient_temperature 213(2)
_diffrn_measured_fraction_theta_full 0.994
_diffrn_measured_fraction_theta_max 0.994
_diffrn_measurement_device 'Bruker SMART 1000'
_diffrn_measurement_device_type 'area detector'
_diffrn_measurement_method 'omega scans'
_diffrn_radiation_monochromator graphite
_diffrn_radiation_source 'normal-focus sealed tube'
_diffrn_radiation_type MoK\a
_diffrn_radiation_wavelength 0.71073
_diffrn_reflns_av_R_equivalents 0.0335
_diffrn_reflns_av_sigmaI/netI 0.0354
_diffrn_reflns_limit_h_max 17
_diffrn_reflns_limit_h_min -16
_diffrn_reflns_limit_k_max 19
_diffrn_reflns_limit_k_min -17
_diffrn_reflns_limit_l_max 19
_diffrn_reflns_limit_l_min -19
_diffrn_reflns_number 20452
_diffrn_reflns_theta_full 22.56
_diffrn_reflns_theta_max 22.56
_diffrn_reflns_theta_min 1.65
_exptl_absorpt_coefficient_mu 0.663
_exptl_absorpt_correction_T_max 0.9188
_exptl_absorpt_correction_T_min 0.7244
_exptl_absorpt_correction_type multi-scan
_exptl_crystal_colour violet
_exptl_crystal_density_diffrn 1.524
_exptl_crystal_description block
_exptl_crystal_F_000 2368
_exptl_crystal_size_max 0.52
_exptl_crystal_size_mid 0.16
_exptl_crystal_size_min 0.13
_refine_diff_density_max 1.049
_refine_diff_density_min -1.086
_refine_diff_density_rms 0.105
_refine_ls_extinction_method none
_refine_ls_goodness_of_fit_ref 1.142
_refine_ls_hydrogen_treatment noref
_refine_ls_matrix_type full
_refine_ls_number_parameters 563
_refine_ls_number_reflns 6625
_refine_ls_number_restraints 3
_refine_ls_restrained_S_all 1.141
_refine_ls_R_factor_all 0.0833
_refine_ls_R_factor_gt 0.0671
_refine_ls_shift/su_max 0.007
_refine_ls_shift/su_mean 0.000
_refine_ls_structure_factor_coef Fsqd
_refine_ls_weighting_details 'calc w=1/[\s^2^(Fo^2^)+(0.0379P)^2^+43.3463P] where P=(Fo^2^+2Fc^2^)/3'
_refine_ls_weighting_scheme calc
_refine_ls_wR_factor_gt 0.1547
_refine_ls_wR_factor_ref 0.1668
_reflns_number_gt 5343
_reflns_number_total 6625
_reflns_threshold_expression I>2sigma(I)
_cod_data_source_file ja0358044si20030425_064324_5.cif
_cod_data_source_block '[Mo2(DAniF)3]2(mu-2,3-dicyano-5,6-dioxypyrazinate),2(CH2Cl2),Et2O'
_cod_original_cell_volume 5054.8(16)
_cod_database_code 4113971

loop_
_symmetry_equiv_pos_as_xyz
'x, y, z'
'-x, y, -z+1/2'
'-x, -y, -z'
'x, -y, z-1/2'

loop_
_atom_site_label
_atom_site_type_symbol
_atom_site_fract_x
_atom_site_fract_y
_atom_site_fract_z
_atom_site_U_iso_or_equiv
_atom_site_adp_type
_atom_site_occupancy
_atom_site_symmetry_multiplicity
_atom_site_calc_flag
_atom_site_refinement_flags
_atom_site_disorder_assembly
_atom_site_disorder_group
Mo1 Mo 0.79896(4) 0.69816(4) -0.41045(4) 0.0310(2) Uani 1 1 d . A .
Mo2 Mo 0.80121(4) 0.57990(4) -0.40290(4) 0.0334(2) Uani 1 1 d . A .
O2 O 0.9061(5) 0.2756(5) -0.5869(6) 0.101(3) Uani 1 1 d . A .
O3 O 0.4926(5) 0.9669(4) -0.5877(5) 0.090(3) Uani 1 1 d . A .
O7 O 0.9216(3) 0.5762(3) -0.3088(3) 0.0290(11) Uani 1 1 d . . .
N1 N 0.8649(4) 0.6966(4) -0.4945(4) 0.0387(16) Uani 1 1 d . . .
N2 N 0.8684(4) 0.5669(4) -0.4816(4) 0.0405(16) Uani 1 1 d . . .
N3 N 0.6784(4) 0.6990(4) -0.5036(3) 0.0347(15) Uani 1 1 d . . .
N4 N 0.6826(4) 0.5689(3) -0.4970(4) 0.0384(16) Uani 1 1 d . . .
N5 N 0.7331(4) 0.7100(3) -0.3274(3) 0.0346(15) Uani 1 1 d . . .
N6 N 0.7341(4) 0.5796(4) -0.3227(4) 0.0414(16) Uani 1 1 d . . .
N7 N 0.9207(3) 0.7041(3) -0.3130(3) 0.0254(13) Uani 1 1 d . . .
N8 N 0.8906(5) 0.8987(4) -0.3318(4) 0.0516(19) Uani 1 1 d . A .
O1A O 0.9158(8) 0.9365(6) -0.6727(6) 0.060(3) Uiso 0.643(10) 1 d P A 1
C1A C 0.8835(7) 0.7566(5) -0.5393(5) 0.033(2) Uiso 0.643(10) 1 d PG A 1
C2A C 0.8803(7) 0.7462(4) -0.6152(5) 0.050(3) Uiso 0.643(10) 1 d PG A 1
H2A H 0.8708 0.6977 -0.6375 0.061 Uiso 0.643(10) 1 calc PR A 1
C3A C 0.8911(8) 0.8076(5) -0.6583(4) 0.059(4) Uiso 0.643(10) 1 d PG A 1
H3A H 0.8889 0.8006 -0.7097 0.071 Uiso 0.643(10) 1 calc PR A 1
C4A C 0.9051(7) 0.8794(4) -0.6253(6) 0.043(3) Uiso 0.643(10) 1 d PG A 1
C5A C 0.9084(8) 0.8897(5) -0.5494(6) 0.047(3) Uiso 0.643(10) 1 d PG A 1
H5A H 0.9179 0.9382 -0.5271 0.056 Uiso 0.643(10) 1 calc PR A 1
C6A C 0.8976(9) 0.8283(6) -0.5063(4) 0.048(2) Uiso 0.643(10) 1 d PG A 1
H6A H 0.8997 0.8353 -0.4549 0.057 Uiso 0.643(10) 1 calc PR A 1
C7A C 0.9242(11) 1.0096(10) -0.6450(10) 0.063(4) Uiso 0.643(10) 1 d P A 1
H7A1 H 0.8800 1.0197 -0.6228 0.094 Uiso 0.643(10) 1 calc PR A 1
H7A2 H 0.9180 1.0446 -0.6873 0.094 Uiso 0.643(10) 1 calc PR A 1
H7A3 H 0.9803 1.0160 -0.6056 0.094 Uiso 0.643(10) 1 calc PR A 1
O1B O 0.8675(15) 0.9465(11) -0.6842(11) 0.060(3) Uiso 0.357(10) 1 d P A 2
C1B C 0.8625(14) 0.7647(10) -0.5419(9) 0.033(2) Uiso 0.357(10) 1 d PG A 2
C2B C 0.8356(13) 0.7563(8) -0.6219(9) 0.050(3) Uiso 0.357(10) 1 d PG A 2
H2B H 0.8163 0.7090 -0.6446 0.061 Uiso 0.357(10) 1 calc PR A 2
C3B C 0.8373(14) 0.8179(9) -0.6684(7) 0.059(4) Uiso 0.357(10) 1 d PG A 2
H3B H 0.8192 0.8122 -0.7226 0.071 Uiso 0.357(10) 1 calc PR A 2
C4B C 0.8659(13) 0.8878(8) -0.6349(10) 0.043(3) Uiso 0.357(10) 1 d PG A 2
C5B C 0.8927(14) 0.8962(9) -0.5548(11) 0.047(3) Uiso 0.357(10) 1 d PG A 2
H5B H 0.9120 0.9435 -0.5321 0.056 Uiso 0.357(10) 1 calc PR A 2
C6B C 0.8910(16) 0.8347(12) -0.5083(7) 0.048(2) Uiso 0.357(10) 1 d PG A 2
H6B H 0.9091 0.8403 -0.4541 0.057 Uiso 0.357(10) 1 calc PR A 2
C7B C 0.890(2) 1.0212(19) -0.6487(19) 0.063(4) Uiso 0.357(10) 1 d P A 2
H7B1 H 0.8501 1.0351 -0.6229 0.094 Uiso 0.357(10) 1 calc PR A 2
H7B2 H 0.8873 1.0582 -0.6885 0.094 Uiso 0.357(10) 1 calc PR A 2
H7B3 H 0.9479 1.0198 -0.6111 0.094 Uiso 0.357(10) 1 calc PR A 2
C8 C 0.8859(5) 0.6284(5) -0.5127(5) 0.044(2) Uani 1 1 d . A .
H8A H 0.9141 0.6244 -0.5490 0.053 Uiso 1 1 calc R . .
C9 C 0.8855(6) 0.4942(5) -0.5083(5) 0.046(2) Uani 1 1 d . A .
C10 C 0.8961(8) 0.4329(6) -0.4591(6) 0.075(3) Uani 1 1 d . . .
H10A H 0.8992 0.4415 -0.4077 0.090 Uiso 1 1 calc R A .
C11 C 0.9024(8) 0.3597(6) -0.4825(7) 0.087(4) Uani 1 1 d . A .
H11A H 0.9093 0.3198 -0.4470 0.105 Uiso 1 1 calc R . .
C12 C 0.8988(7) 0.3449(6) -0.5543(7) 0.072(3) Uani 1 1 d . . .
C13 C 0.8916(7) 0.4052(7) -0.6053(6) 0.077(4) Uani 1 1 d . A .
H13A H 0.8918 0.3955 -0.6556 0.092 Uiso 1 1 calc R . .
C14 C 0.8839(6) 0.4804(6) -0.5829(6) 0.060(3) Uani 1 1 d . . .
H14A H 0.8778 0.5204 -0.6180 0.072 Uiso 1 1 calc R A .
C15 C 0.8946(9) 0.2132(7) -0.5436(10) 0.116(6) Uani 1 1 d . . .
H15A H 0.9006 0.1667 -0.5692 0.174 Uiso 1 1 calc R A .
H15B H 0.8377 0.2154 -0.5398 0.174 Uiso 1 1 calc R . .
H15C H 0.9375 0.2147 -0.4920 0.174 Uiso 1 1 calc R . .
C16 C 0.6299(5) 0.7652(4) -0.5319(4) 0.0371(19) Uani 1 1 d . A .
C17 C 0.5439(6) 0.7699(5) -0.5418(6) 0.058(3) Uani 1 1 d . . .
H17A H 0.5149 0.7262 -0.5351 0.070 Uiso 1 1 calc R A .
C18 C 0.4992(7) 0.8371(6) -0.5612(7) 0.080(4) Uani 1 1 d . A .
H18A H 0.4405 0.8389 -0.5675 0.096 Uiso 1 1 calc R . .
C19 C 0.5411(6) 0.9021(5) -0.5716(6) 0.062(3) Uani 1 1 d . . .
C20 C 0.6259(6) 0.8985(5) -0.5622(5) 0.054(2) Uani 1 1 d . A .
H20A H 0.6550 0.9423 -0.5686 0.065 Uiso 1 1 calc R . .
C21 C 0.6695(6) 0.8310(5) -0.5433(5) 0.049(2) Uani 1 1 d . . .
H21A H 0.7279 0.8294 -0.5380 0.059 Uiso 1 1 calc R A .
C22 C 0.5366(8) 1.0355(6) -0.5890(10) 0.111(5) Uani 1 1 d . . .
H22A H 0.4959 1.0771 -0.6018 0.167 Uiso 1 1 calc R A .
H22B H 0.5642 1.0321 -0.6277 0.167 Uiso 1 1 calc R . .
H22C H 0.5797 1.0442 -0.5384 0.167 Uiso 1 1 calc R . .
C23 C 0.6434(4) 0.6322(4) -0.5290(4) 0.041(2) Uani 1 1 d . A .
H23A H 0.5904 0.6298 -0.5699 0.049 Uiso 1 1 calc R . .
O4A O 0.4984(4) 0.3030(4) -0.6242(4) 0.096(4) Uiso 0.633(6) 1 d PR A 1
C24A C 0.6390(6) 0.4975(4) -0.5298(7) 0.044(2) Uani 0.633(6) 1 d PG A 1
C25A C 0.6822(5) 0.4365(5) -0.5470(7) 0.063(4) Uani 0.633(6) 1 d PG A 1
H25A H 0.7413 0.4401 -0.5384 0.075 Uiso 0.633(6) 1 calc PR A 1
C26A C 0.6380(7) 0.3704(5) -0.5771(7) 0.069(4) Uani 0.633(6) 1 d PG A 1
H26A H 0.6672 0.3292 -0.5887 0.083 Uiso 0.633(6) 1 calc PR A 1
C27A C 0.5505(7) 0.3652(5) -0.5898(7) 0.073(5) Uani 0.633(6) 1 d PG A 1
C28A C 0.5073(5) 0.4261(6) -0.5726(8) 0.098(6) Uani 0.633(6) 1 d PG A 1
H28A H 0.4482 0.4226 -0.5812 0.117 Uiso 0.633(6) 1 calc PR A 1
C29A C 0.5515(7) 0.4923(5) -0.5425(8) 0.094(6) Uani 0.633(6) 1 d PG A 1
H29A H 0.5223 0.5335 -0.5308 0.112 Uiso 0.633(6) 1 calc PR A 1
C30A C 0.534(2) 0.2485(11) -0.635(3) 0.125(9) Uani 0.633(6) 1 d P A 1
H30A H 0.5348 0.2493 -0.6873 0.187 Uiso 0.633(6) 1 calc PR A 1
H30B H 0.5034 0.2038 -0.6277 0.187 Uiso 0.633(6) 1 calc PR A 1
H30C H 0.5921 0.2476 -0.5982 0.187 Uiso 0.633(6) 1 calc PR A 1
O4B O 0.5456(16) 0.2990(16) -0.6502(15) 0.096(4) Uiso 0.367(6) 1 d P A 2
C24B C 0.6505(13) 0.5001(7) -0.5280(10) 0.044(2) Uani 0.367(6) 1 d PG A 2
C25B C 0.6446(12) 0.4404(8) -0.4809(9) 0.063(4) Uani 0.367(6) 1 d PG A 2
H25B H 0.6599 0.4475 -0.4272 0.075 Uiso 0.367(6) 1 calc PR A 2
C26B C 0.6160(13) 0.3700(8) -0.5134(10) 0.069(4) Uani 0.367(6) 1 d PG A 2
H26B H 0.6120 0.3296 -0.4816 0.083 Uiso 0.367(6) 1 calc PR A 2
C27B C 0.5934(13) 0.3595(8) -0.5930(10) 0.073(5) Uani 0.367(6) 1 d PGD A 2
C28B C 0.5993(13) 0.4193(9) -0.6400(9) 0.098(6) Uani 0.367(6) 1 d PG A 2
H28B H 0.5840 0.4121 -0.6938 0.117 Uiso 0.367(6) 1 calc PR A 2
C29B C 0.6279(13) 0.4896(8) -0.6075(10) 0.094(6) Uani 0.367(6) 1 d PG A 2
H29B H 0.6319 0.5300 -0.6394 0.112 Uiso 0.367(6) 1 calc PR A 2
C30B C 0.552(4) 0.2278(15) -0.628(7) 0.125(9) Uani 0.367(6) 1 d PD A 2
H30D H 0.6038 0.2058 -0.6311 0.187 Uiso 0.367(6) 1 calc PR A 2
H30E H 0.5023 0.1998 -0.6606 0.187 Uiso 0.367(6) 1 calc PR A 2
H30F H 0.5533 0.2253 -0.5743 0.187 Uiso 0.367(6) 1 calc PR A 2
C31 C 0.7173(5) 0.7793(5) -0.2955(5) 0.044(2) Uani 1 1 d . A .
C32 C 0.6963(6) 0.8441(5) -0.3404(5) 0.049(2) Uani 1 1 d . . .
H32A H 0.6895 0.8409 -0.3933 0.059 Uiso 1 1 calc R A .
C33 C 0.6848(6) 0.9135(5) -0.3101(5) 0.056(2) Uani 1 1 d . A .
H33A H 0.6727 0.9569 -0.3415 0.068 Uiso 1 1 calc R . .
C34 C 0.6913(7) 0.9181(5) -0.2336(6) 0.063(3) Uani 1 1 d . . .
C35 C 0.7095(8) 0.8544(6) -0.1884(6) 0.079(3) Uani 1 1 d . A .
H35A H 0.7117 0.8568 -0.1366 0.095 Uiso 1 1 calc R . .
C36 C 0.7244(7) 0.7865(5) -0.2189(6) 0.064(3) Uani 1 1 d . . .
H36A H 0.7400 0.7440 -0.1863 0.076 Uiso 1 1 calc R A .
O5A O 0.6957(12) 0.9885(7) -0.1944(6) 0.053(2) Uiso 0.60(3) 1 d P A 1
C37A C 0.6883(14) 1.0552(10) -0.2357(10) 0.060(5) Uiso 0.60(3) 1 d P A 1
H37A H 0.6928 1.0979 -0.2014 0.090 Uiso 0.60(3) 1 calc PR A 1
H37B H 0.6330 1.0565 -0.2773 0.090 Uiso 0.60(3) 1 calc PR A 1
H37C H 0.7339 1.0579 -0.2575 0.090 Uiso 0.60(3) 1 calc PR A 1
O5B O 0.6591(18) 0.9765(10) -0.2001(10) 0.053(2) Uiso 0.40(3) 1 d P A 2
C37B C 0.645(2) 1.0446(16) -0.2413(16) 0.063(8) Uiso 0.40(3) 1 d P A 2
H37D H 0.6238 1.0823 -0.2139 0.095 Uiso 0.40(3) 1 calc PR A 2
H37E H 0.6031 1.0368 -0.2926 0.095 Uiso 0.40(3) 1 calc PR A 2
H37F H 0.6986 1.0621 -0.2458 0.095 Uiso 0.40(3) 1 calc PR A 2
C38 C 0.7123(5) 0.6452(5) -0.3009(5) 0.042(2) Uani 1 1 d . A .
H38A H 0.6818 0.6465 -0.2662 0.051 Uiso 0.384(4) 1 calc PR . .
O6A O 0.5910(13) 0.3226(12) -0.2387(12) 0.069(3) Uiso 0.384(4) 1 d P A 1
C39A C 0.7028(10) 0.5195(7) -0.2877(10) 0.032(3) Uiso 0.384(4) 1 d PG A 1
C40A C 0.7486(8) 0.4523(8) -0.2790(10) 0.051(4) Uiso 0.384(4) 1 d PG A 1
H40A H 0.8030 0.4519 -0.2845 0.061 Uiso 0.384(4) 1 calc PR A 1
C41A C 0.7141(10) 0.3856(7) -0.2624(10) 0.056(4) Uiso 0.384(4) 1 d PG A 1
H41A H 0.7451 0.3401 -0.2566 0.067 Uiso 0.384(4) 1 calc PR A 1
C42A C 0.6337(10) 0.3861(7) -0.2544(10) 0.051(4) Uiso 0.384(4) 1 d PG A 1
C43A C 0.5879(8) 0.4533(9) -0.2630(11) 0.070(5) Uiso 0.384(4) 1 d PG A 1
H43A H 0.5336 0.4537 -0.2576 0.084 Uiso 0.384(4) 1 calc PR A 1
C44A C 0.6225(10) 0.5200(7) -0.2796(10) 0.072(5) Uiso 0.384(4) 1 d PG A 1
H44A H 0.5915 0.5655 -0.2855 0.087 Uiso 0.384(4) 1 calc PR A 1
C45A C 0.623(3) 0.249(3) -0.239(3) 0.082(6) Uiso 0.384(4) 1 d P A 1
H45A H 0.6143 0.2338 -0.2924 0.124 Uiso 0.384(4) 1 calc PR A 1
H45B H 0.5932 0.2138 -0.2168 0.124 Uiso 0.384(4) 1 calc PR A 1
H45C H 0.6841 0.2478 -0.2094 0.124 Uiso 0.384(4) 1 calc PR A 1
O6B O 0.6288(15) 0.3186(13) -0.2064(13) 0.069(3) Uiso 0.344(6) 1 d P A 2
C39B C 0.6976(12) 0.5105(8) -0.3016(10) 0.032(3) Uiso 0.344(6) 1 d PG A 2
C40B C 0.6713(12) 0.4467(9) -0.3481(8) 0.051(4) Uiso 0.344(6) 1 d PG A 2
H40B H 0.6676 0.4482 -0.4003 0.061 Uiso 0.344(6) 1 calc PR A 2
C41B C 0.6506(12) 0.3807(8) -0.3173(9) 0.056(4) Uiso 0.344(6) 1 d PG A 2
H41B H 0.6329 0.3376 -0.3487 0.067 Uiso 0.344(6) 1 calc PR A 2
C42B C 0.6562(12) 0.3785(8) -0.2400(10) 0.051(4) Uiso 0.344(6) 1 d PG A 2
C43B C 0.6825(13) 0.4423(11) -0.1936(8) 0.070(5) Uiso 0.344(6) 1 d PG A 2
H43B H 0.6863 0.4408 -0.1414 0.084 Uiso 0.344(6) 1 calc PR A 2
C44B C 0.7032(12) 0.5083(9) -0.2244(9) 0.072(5) Uiso 0.344(6) 1 d PG A 2
H44B H 0.7209 0.5514 -0.1930 0.087 Uiso 0.344(6) 1 calc PR A 2
C45B C 0.5887(18) 0.2584(18) -0.2548(18) 0.082(6) Uiso 0.482(8) 1 d P A 2
H45D H 0.5407 0.2775 -0.2980 0.124 Uiso 0.482(8) 1 calc PR A 2
H45E H 0.5679 0.2222 -0.2257 0.124 Uiso 0.482(8) 1 calc PR A 2
H45F H 0.6295 0.2339 -0.2743 0.124 Uiso 0.482(8) 1 calc PR A 2
O6C O 0.6575(17) 0.2776(15) -0.2766(16) 0.069(3) Uiso 0.271(6) 1 d P A 3
C39C C 0.7149(14) 0.5035(9) -0.3073(14) 0.032(3) Uiso 0.271(6) 1 d PG A 3
C40C C 0.7748(11) 0.4453(11) -0.2930(14) 0.051(4) Uiso 0.271(6) 1 d PG A 3
H40C H 0.8312 0.4557 -0.2906 0.061 Uiso 0.271(6) 1 calc PR A 3
C41C C 0.7512(12) 0.3719(10) -0.2822(14) 0.056(4) Uiso 0.271(6) 1 d PG A 3
H41C H 0.7917 0.3326 -0.2725 0.067 Uiso 0.271(6) 1 calc PR A 3
C42C C 0.6677(14) 0.3566(9) -0.2856(14) 0.051(4) Uiso 0.271(6) 1 d PG A 3
C43C C 0.6078(11) 0.4148(13) -0.2999(15) 0.070(5) Uiso 0.271(6) 1 d PG A 3
H43C H 0.5514 0.4044 -0.3022 0.084 Uiso 0.271(6) 1 calc PR A 3
C44C C 0.6314(13) 0.4882(11) -0.3107(14) 0.072(5) Uiso 0.271(6) 1 d PG A 3
H44C H 0.5910 0.5275 -0.3204 0.087 Uiso 0.271(6) 1 calc PR A 3
C45C C 0.653(3) 0.260(4) -0.222(4) 0.082(6) Uiso 0.271(6) 1 d P A 3
H45G H 0.6600 0.3039 -0.1884 0.124 Uiso 0.271(6) 1 calc PR A 3
H45H H 0.6978 0.2236 -0.1975 0.124 Uiso 0.271(6) 1 calc PR A 3
H45I H 0.5973 0.2374 -0.2306 0.124 Uiso 0.271(6) 1 calc PR A 3
C1S C 0.8693(6) 0.3846(5) -0.2719(5) 0.052(2) Uiso 1 1 d . . 4
C2S C 0.9746(17) 0.3783(13) -0.2315(16) 0.185(10) Uiso 1 1 d . . 4
C46 C 0.9587(4) 0.6387(4) -0.2820(4) 0.0247(15) Uani 1 1 d . . .
C47 C 0.9627(5) 0.7699(4) -0.2793(4) 0.0288(16) Uani 1 1 d . . .
C48 C 0.9211(5) 0.8413(4) -0.3091(4) 0.0336(18) Uani 1 1 d . . .
C49 C 0.8381(11) 0.0826(10) -0.3794(10) 0.138(6) Uiso 1 1 d . . .
H49A H 0.8674 0.0969 -0.3251 0.165 Uiso 1 1 calc R B 1
H49B H 0.8273 0.0281 -0.3791 0.165 Uiso 1 1 calc R B 1
Cl1A Cl 0.7319(19) 0.1269(17) -0.4067(17) 0.112(2) Uiso 0.154(3) 1 d P C 1
Cl2A Cl 0.9047(16) 0.0908(14) -0.4175(14) 0.1047(19) Uiso 0.154(3) 1 d P C 1
Cl1B Cl 0.7633(8) 0.1613(5) -0.3849(5) 0.112(2) Uiso 0.538(10) 1 d P C 2
Cl2B Cl 0.7995(7) 0.0455(5) -0.4727(5) 0.1047(19) Uiso 0.538(10) 1 d P C 2
Cl1C Cl 0.8075(13) 0.1793(9) -0.3738(9) 0.112(2) Uiso 0.308(10) 1 d P C 3
Cl2C Cl 0.8395(12) 0.0529(8) -0.4677(8) 0.1047(19) Uiso 0.308(10) 1 d P C 3
O1SA O 1.0381(15) 0.3388(13) -0.2434(15) 0.022(6) Uiso 0.25 1 d P . 4
O1SB O 1.062(2) 0.3351(16) -0.2191(18) 0.047(9) Uiso 0.25 1 d P . 4

loop_
_atom_site_aniso_label
_atom_site_aniso_U_11
_atom_site_aniso_U_22
_atom_site_aniso_U_33
_atom_site_aniso_U_23
_atom_site_aniso_U_13
_atom_site_aniso_U_12
Mo1 0.0328(4) 0.0280(4) 0.0306(4) 0.0022(3) 0.0090(3) 0.0003(3)
Mo2 0.0354(4) 0.0282(4) 0.0347(4) 0.0006(3) 0.0098(3) -0.0001(3)
O2 0.086(6) 0.074(6) 0.141(8) -0.056(6) 0.036(6) -0.004(5)
O3 0.068(5) 0.050(5) 0.140(7) 0.028(5) 0.020(5) 0.019(4)
O7 0.033(3) 0.026(3) 0.027(3) 0.001(2) 0.009(2) 0.003(2)
N1 0.044(4) 0.041(4) 0.030(4) 0.000(3) 0.011(3) -0.005(3)
N2 0.049(4) 0.036(4) 0.035(4) -0.008(3) 0.013(3) -0.001(3)
N3 0.031(4) 0.038(4) 0.030(3) 0.002(3) 0.004(3) -0.001(3)
N4 0.037(4) 0.030(4) 0.045(4) 0.000(3) 0.009(3) -0.003(3)
N5 0.039(4) 0.037(4) 0.030(3) 0.002(3) 0.014(3) 0.003(3)
N6 0.044(4) 0.035(4) 0.047(4) 0.014(3) 0.017(3) 0.003(3)
N7 0.026(3) 0.024(3) 0.027(3) -0.002(3) 0.010(3) -0.001(3)
N8 0.068(5) 0.035(4) 0.044(4) 0.006(3) 0.010(4) 0.011(4)
C8 0.046(5) 0.055(6) 0.034(5) -0.012(4) 0.016(4) -0.002(4)
C9 0.056(6) 0.049(5) 0.038(5) -0.012(4) 0.023(4) -0.004(4)
C10 0.121(10) 0.055(7) 0.060(7) -0.004(5) 0.045(7) 0.014(6)
C11 0.129(11) 0.048(6) 0.089(9) -0.027(6) 0.043(8) 0.005(7)
C12 0.076(8) 0.051(7) 0.088(9) -0.025(6) 0.026(6) 0.002(5)
C13 0.066(7) 0.111(10) 0.065(7) -0.063(7) 0.038(6) -0.017(7)
C14 0.075(7) 0.064(6) 0.055(6) -0.023(5) 0.039(5) -0.012(5)
C15 0.097(11) 0.059(8) 0.175(16) -0.046(9) 0.026(10) 0.004(7)
C16 0.039(5) 0.039(5) 0.026(4) 0.004(3) 0.003(4) 0.006(4)
C17 0.041(6) 0.041(5) 0.081(7) 0.004(5) 0.008(5) -0.001(4)
C18 0.044(6) 0.057(7) 0.129(11) 0.001(7) 0.018(6) 0.007(5)
C19 0.055(6) 0.046(6) 0.072(7) 0.007(5) 0.003(5) 0.009(5)
C20 0.060(6) 0.038(5) 0.062(6) 0.009(4) 0.016(5) 0.005(5)
C21 0.040(5) 0.047(5) 0.059(6) 0.008(4) 0.015(4) 0.006(4)
C22 0.089(9) 0.046(7) 0.194(16) 0.027(8) 0.043(10) 0.021(7)
C23 0.032(4) 0.046(5) 0.036(4) -0.004(4) 0.000(4) -0.007(4)
C24A 0.038(6) 0.038(5) 0.054(6) -0.004(4) 0.015(5) -0.006(4)
C25A 0.064(9) 0.050(8) 0.080(10) -0.015(7) 0.032(7) -0.017(7)
C26A 0.078(10) 0.044(8) 0.103(12) -0.025(8) 0.053(9) -0.024(7)
C27A 0.061(13) 0.056(8) 0.113(11) -0.045(8) 0.043(11) -0.047(10)
C28A 0.063(10) 0.063(10) 0.157(18) -0.025(11) 0.023(11) -0.010(8)
C29A 0.075(12) 0.047(9) 0.157(18) 0.002(10) 0.039(11) -0.001(8)
C30A 0.15(2) 0.023(12) 0.24(2) 0.03(2) 0.11(2) 0.045(15)
C24B 0.038(6) 0.038(5) 0.054(6) -0.004(4) 0.015(5) -0.006(4)
C25B 0.064(9) 0.050(8) 0.080(10) -0.015(7) 0.032(7) -0.017(7)
C26B 0.078(10) 0.044(8) 0.103(12) -0.025(8) 0.053(9) -0.024(7)
C27B 0.061(13) 0.056(8) 0.113(11) -0.045(8) 0.043(11) -0.047(10)
C28B 0.063(10) 0.063(10) 0.157(18) -0.025(11) 0.023(11) -0.010(8)
C29B 0.075(12) 0.047(9) 0.157(18) 0.002(10) 0.039(11) -0.001(8)
C30B 0.15(2) 0.023(12) 0.24(2) 0.03(2) 0.11(2) 0.045(15)
C31 0.042(5) 0.044(5) 0.049(5) -0.001(4) 0.019(4) 0.007(4)
C32 0.063(6) 0.045(5) 0.042(5) -0.003(4) 0.022(4) 0.002(4)
C33 0.071(7) 0.048(6) 0.054(6) 0.006(5) 0.027(5) 0.013(5)
C34 0.087(8) 0.052(6) 0.054(6) -0.005(5) 0.028(5) 0.026(5)
C35 0.125(10) 0.072(7) 0.047(6) 0.005(6) 0.037(6) 0.032(7)
C36 0.091(8) 0.055(6) 0.051(6) 0.012(5) 0.032(6) 0.021(5)
C38 0.039(5) 0.050(6) 0.045(5) 0.010(4) 0.025(4) 0.006(4)
C46 0.032(4) 0.024(4) 0.023(4) 0.000(3) 0.015(3) 0.000(3)
C47 0.038(4) 0.023(4) 0.026(4) 0.004(3) 0.013(3) 0.004(3)
C48 0.039(5) 0.035(5) 0.024(4) -0.005(4) 0.007(3) -0.002(4)

loop_
_atom_type_symbol
_atom_type_description
_atom_type_scat_dispersion_real
_atom_type_scat_dispersion_imag
_atom_type_scat_source
C C 0.0033 0.0016 'International Tables Vol C Tables 4.2.6.8 and 6.1.1.4'
H H 0.0000 0.0000 'International Tables Vol C Tables 4.2.6.8 and 6.1.1.4'
N N 0.0061 0.0033 'International Tables Vol C Tables 4.2.6.8 and 6.1.1.4'
O O 0.0106 0.0060 'International Tables Vol C Tables 4.2.6.8 and 6.1.1.4'
Cl Cl 0.1484 0.1585 'International Tables Vol C Tables 4.2.6.8 and 6.1.1.4'
Mo Mo -1.6832 0.6857 'International Tables Vol C Tables 4.2.6.8 and 6.1.1.4'

loop_
_geom_angle_atom_site_label_1
_geom_angle_atom_site_label_2
_geom_angle_atom_site_label_3
_geom_angle
_geom_angle_site_symmetry_1
_geom_angle_site_symmetry_3
_geom_angle_publ_flag
Mo2 Mo1 N3 92.88(17) . . y
Mo2 Mo1 N5 92.95(16) . . y
N3 Mo1 N5 90.2(2) . . y
Mo2 Mo1 N1 91.85(17) . . y
N3 Mo1 N1 89.6(2) . . y
N5 Mo1 N1 175.2(2) . . y
Mo2 Mo1 N7 90.19(15) . . y
N3 Mo1 N7 176.6(2) . . y
N5 Mo1 N7 88.1(2) . . y
N1 Mo1 N7 91.9(2) . . y
Mo1 Mo2 N2 93.72(18) . . y
Mo1 Mo2 N6 92.67(18) . . y
N2 Mo2 N6 173.6(3) . . y
Mo1 Mo2 N4 92.71(17) . . y
N2 Mo2 N4 89.6(2) . . y
N6 Mo2 N4 90.2(3) . . y
Mo1 Mo2 O7 94.26(13) . . y
N2 Mo2 O7 89.1(2) . . y
N6 Mo2 O7 90.3(2) . . y
N4 Mo2 O7 173.0(2) . . y
C12 O2 C15 113.4(11) . . n
C19 O3 C22 116.8(8) . . n
C46 O7 Mo2 118.4(4) . . y
C8 N1 C1A 113.5(7) . . y
C8 N1 C1B 123.2(9) . . y
C1A N1 C1B 14.3(11) . . y
C8 N1 Mo1 115.4(5) . . y
C1A N1 Mo1 130.8(6) . . y
C1B N1 Mo1 119.2(9) . . y
C8 N2 C9 119.8(7) . . y
C8 N2 Mo2 117.1(5) . . y
C9 N2 Mo2 122.7(5) . . y
C23 N3 C16 118.9(6) . . y
C23 N3 Mo1 116.8(5) . . y
C16 N3 Mo1 123.8(5) . . y
C23 N4 C24B 120.3(9) . . y
C23 N4 C24A 116.4(7) . . y
C24B N4 C24A 6.3(11) . . y
C23 N4 Mo2 117.1(5) . . y
C24B N4 Mo2 122.4(9) . . y
C24A N4 Mo2 126.5(6) . . y
C38 N5 C31 118.7(6) . . y
C38 N5 Mo1 115.5(5) . . y
C31 N5 Mo1 125.6(5) . . y
C38 N6 C39A 109.7(8) . . y
C38 N6 C39C 131.5(11) . . y
C39A N6 C39C 22.0(11) . . y
C38 N6 C39B 118.0(9) . . y
C39A N6 C39B 11.3(10) . . y
C39C N6 C39B 14.1(12) . . y
C38 N6 Mo2 118.1(5) . . y
C39A N6 Mo2 132.1(7) . . y
C39C N6 Mo2 110.1(10) . . y
C39B N6 Mo2 122.9(8) . . y
C46 N7 C47 116.3(6) . . y
C46 N7 Mo1 118.0(4) . . y
C47 N7 Mo1 125.7(4) . . y
C7A O1A C4A 118.1(11) . . n
C2A C1A C6A 120.0 . . y
C2A C1A N1 122.3(7) . . n
C6A C1A N1 117.4(7) . . n
C3A C2A C1A 120.0 . . n
C2A C3A C4A 120.0 . . n
O1A C4A C3A 115.5(8) . . n
O1A C4A C5A 124.5(8) . . n
C3A C4A C5A 120.0 . . n
C6A C5A C4A 120.0 . . n
C5A C6A C1A 120.0 . . n
C4B O1B C7B 116(2) . . n
C2B C1B C6B 120.0 . . n
C2B C1B N1 118.0(12) . . n
C6B C1B N1 121.9(12) . . n
C1B C2B C3B 120.0 . . n
C4B C3B C2B 120.0 . . n
O1B C4B C5B 122.8(14) . . n
O1B C4B C3B 117.2(14) . . n
C5B C4B C3B 120.0 . . n
C4B C5B C6B 120.0 . . n
C5B C6B C1B 120.0 . . n
N2 C8 N1 121.9(7) . . y
C14 C9 C10 117.5(9) . . n
C14 C9 N2 123.8(8) . . n
C10 C9 N2 118.3(7) . . n
C11 C10 C9 122.7(10) . . n
C12 C11 C10 120.8(12) . . n
C11 C12 O2 128.6(12) . . n
C11 C12 C13 118.7(10) . . n
O2 C12 C13 112.5(11) . . n
C12 C13 C14 121.2(9) . . n
C9 C14 C13 118.9(10) . . n
C17 C16 C21 117.0(8) . . n
C17 C16 N3 122.1(7) . . n
C21 C16 N3 120.7(7) . . n
C16 C17 C18 121.7(9) . . n
C17 C18 C19 119.9(10) . . n
C20 C19 O3 124.9(9) . . n
C20 C19 C18 119.2(9) . . n
O3 C19 C18 115.9(9) . . n
C19 C20 C21 120.3(9) . . n
C20 C21 C16 122.0(8) . . n
N4 C23 N3 120.5(6) . . y
C30A O4A C27A 116.7(18) . . n
C25A C24A C29A 120.0 . . n
C25A C24A N4 122.5(7) . . n
C29A C24A N4 117.5(7) . . n
C26A C25A C24A 120.0 . . n
C27A C26A C25A 120.0 . . n
C26A C27A C28A 120.0 . . n
C26A C27A O4A 124.9(8) . . n
C28A C27A O4A 115.0(8) . . n
C27A C28A C29A 120.0 . . n
C28A C29A C24A 120.0 . . n
C30B O4B C27B 119(4) . . n
N4 C24B C25B 121.1(11) . . n
N4 C24B C29B 118.9(11) . . n
C25B C24B C29B 120.0 . . n
C24B C25B C26B 120.0 . . n
C27B C26B C25B 120.0 . . n
C26B C27B C28B 120.0 . . n
C26B C27B O4B 135.3(14) . . n
C28B C27B O4B 103.7(14) . . n
C29B C28B C27B 120.0 . . n
C28B C29B C24B 120.0 . . n
C36 C31 C32 116.6(8) . . n
C36 C31 N5 122.5(8) . . n
C32 C31 N5 120.8(7) . . n
C31 C32 C33 122.2(8) . . n
C34 C33 C32 119.3(9) . . n
C35 C34 C33 119.6(9) . . n
C35 C34 O5B 112.2(11) . . n
C33 C34 O5B 125.9(11) . . n
C35 C34 O5A 116.7(9) . . n
C33 C34 O5A 122.7(10) . . n
O5B C34 O5A 25.2(8) . . n
C34 C35 C36 120.0(9) . . n
C31 C36 C35 122.1(9) . . n
C37A O5A C34 119.1(11) . . n
C37B O5B C34 114.6(17) . . n
N6 C38 N5 120.7(7) . . y
C42A O6A C45A 121(3) . . n
C40A C39A C44A 120.0 . . n
C40A C39A N6 114.7(10) . . n
C44A C39A N6 123.5(10) . . n
C39A C40A C41A 120.0 . . n
C42A C41A C40A 120.0 . . n
C41A C42A C43A 120.0 . . n
C41A C42A O6A 125.8(13) . . n
C43A C42A O6A 114.2(13) . . n
C42A C43A C44A 120.0 . . n
C43A C44A C39A 120.0 . . n
C42B O6B C45B 117(2) . . n
C40B C39B C44B 120.0 . . n
C40B C39B N6 125.6(11) . . n
C44B C39B N6 113.7(11) . . n
C41B C40B C39B 120.0 . . n
C40B C41B C42B 120.0 . . n
O6B C42B C41B 124.2(15) . . n
O6B C42B C43B 115.5(15) . . n
C41B C42B C43B 120.0 . . n
C44B C43B C42B 120.0 . . n
C43B C44B C39B 120.0 . . n
C45C O6C C42C 116(4) . . n
C40C C39C C44C 120.0 . . n
C40C C39C N6 122.6(14) . . n
C44C C39C N6 117.3(14) . . n
C41C C40C C39C 120.0 . . n
C40C C41C C42C 120.0 . . n
C43C C42C C41C 120.0 . . n
C43C C42C O6C 130.0(18) . . n
C41C C42C O6C 110.0(18) . . n
C44C C43C C42C 120.0 . . n
C43C C44C C39C 120.0 . . n
O1SB C1S O1SA 16.5(13) 2_754 2_754 n
O1SB C1S C2S 43.8(13) 2_754 . n
O1SA C1S C2S 28.7(10) 2_754 . n
O1SA C2S C2S 78(3) 2_754 2_754 n
O1SA C2S O1SA 62(3) 2_754 . n
C2S C2S O1SA 36.8(14) 2_754 . n
O1SA C2S O1SB 19(2) 2_754 2_754 n
C2S C2S O1SB 81(2) 2_754 2_754 n
O1SA C2S O1SB 76(2) . 2_754 n
O1SA C2S C1S 77(3) 2_754 . n
C2S C2S C1S 124(3) 2_754 . n
O1SA C2S C1S 137(2) . . n
O1SB C2S C1S 60.8(19) 2_754 . n
O1SA C2S O1SB 74(3) 2_754 . n
C2S C2S O1SB 47.4(18) 2_754 . n
O1SA C2S O1SB 16.7(14) . . n
O1SB C2S O1SB 90(3) 2_754 . n
C1S C2S O1SB 151(2) . . n
O7 C46 N7 119.2(6) . . y
O7 C46 C46 120.1(4) . 2_754 y
N7 C46 C46 120.7(4) . 2_754 y
C47 C47 N7 123.0(4) 2_754 . y
C47 C47 C48 119.5(4) 2_754 . y
N7 C47 C48 117.5(6) . . y
N8 C48 C47 178.0(9) . . y
Cl2A C49 Cl2C 48.5(12) . . n
Cl2A C49 Cl2B 70.0(12) . . n
Cl2C C49 Cl2B 21.8(6) . . n
Cl2A C49 Cl1C 101.7(15) . . n
Cl2C C49 Cl1C 116.3(12) . . n
Cl2B C49 Cl1C 113.6(11) . . n
Cl2A C49 Cl1A 128.5(17) . . n
Cl2C C49 Cl1A 101.4(15) . . n
Cl2B C49 Cl1A 84.2(13) . . n
Cl1C C49 Cl1A 49.1(12) . . n
Cl2A C49 Cl1B 119.4(15) . . n
Cl2C C49 Cl1B 114.1(11) . . n
Cl2B C49 Cl1B 102.6(10) . . n
Cl1C C49 Cl1B 24.0(6) . . n
Cl1A C49 Cl1B 25.5(9) . . n
O1SB O1SA C2S 126(6) . 2_754 n
O1SB O1SA O1SA 131(7) . 2_754 n
C2S O1SA O1SA 81(3) 2_754 2_754 n
O1SB O1SA C2S 111(5) . . n
C2S O1SA C2S 66(3) 2_754 . n
O1SA O1SA C2S 37.2(14) 2_754 . n
O1SB O1SA C1S 60(5) . 2_754 n
C2S O1SA C1S 74(3) 2_754 2_754 n
O1SA O1SA C1S 151.0(9) 2_754 2_754 n
C2S O1SA C1S 116.6(17) . 2_754 n
O1SB O1SA O1SB 143(5) . 2_754 n
C2S O1SA O1SB 76(3) 2_754 2_754 n
O1SA O1SA O1SB 13.6(19) 2_754 2_754 n
C2S O1SA O1SB 47.1(15) . 2_754 n
C1S O1SA O1SB 150(2) 2_754 2_754 n
O1SA O1SB C1S 104(5) . 2_754 n
O1SA O1SB O1SA 35(5) . 2_754 n
C1S O1SB O1SA 131(2) 2_754 2_754 n
O1SA O1SB C2S 34(4) . 2_754 n
C1S O1SB C2S 75.4(19) 2_754 2_754 n
O1SA O1SB C2S 56(2) 2_754 2_754 n
O1SA O1SB C2S 52(5) . . n
C1S O1SB C2S 113.4(19) 2_754 . n
O1SA O1SB C2S 30.3(12) 2_754 . n
C2S O1SB C2S 51(2) 2_754 . n

loop_
_geom_bond_atom_site_label_1
_geom_bond_atom_site_label_2
_geom_bond_distance
_geom_bond_site_symmetry_2
_geom_bond_publ_flag
Mo1 Mo2 2.0949(10) . y
Mo1 N3 2.138(6) . y
Mo1 N5 2.170(6) . y
Mo1 N1 2.178(6) . y
Mo1 N7 2.192(5) . y
Mo2 N2 2.120(7) . y
Mo2 N6 2.130(7) . y
Mo2 N4 2.133(6) . y
Mo2 O7 2.145(5) . y
O2 C12 1.387(12) . n
O2 C15 1.412(17) . n
O3 C19 1.371(11) . n
O3 C22 1.421(13) . n
O7 C46 1.278(8) . y
N1 C8 1.328(10) . y
N1 C1A 1.439(10) . y
N1 C1B 1.478(15) . y
N2 C8 1.307(10) . y
N2 C9 1.436(10) . y
N3 C23 1.327(9) . y
N3 C16 1.415(10) . y
N4 C23 1.327(9) . y
N4 C24B 1.369(13) . y
N4 C24A 1.476(9) . y
N5 C38 1.336(10) . y
N5 C31 1.421(10) . y
N6 C38 1.318(10) . y
N6 C39A 1.429(13) . y
N6 C39C 1.433(16) . y
N6 C39B 1.473(14) . y
N7 C46 1.346(9) . y
N7 C47 1.387(9) . y
N8 C48 1.146(10) . y
O1A C7A 1.38(2) . n
O1A C4A 1.383(12) . n
C1A C2A 1.3900 . n
C1A C6A 1.3900 . n
C2A C3A 1.3900 . n
C3A C4A 1.3900 . n
C4A C5A 1.3900 . n
C5A C6A 1.3900 . n
O1B C4B 1.38(2) . n
O1B C7B 1.46(4) . n
C1B C2B 1.3900 . n
C1B C6B 1.3900 . n
C2B C3B 1.3900 . n
C3B C4B 1.3900 . n
C4B C5B 1.3900 . n
C5B C6B 1.3900 . n
C9 C14 1.383(12) . n
C9 C10 1.382(13) . n
C10 C11 1.379(14) . n
C11 C12 1.325(15) . n
C12 C13 1.398(16) . n
C13 C14 1.410(14) . n
C16 C17 1.376(12) . n
C16 C21 1.386(11) . n
C17 C18 1.381(13) . n
C18 C19 1.390(14) . n
C19 C20 1.359(13) . n
C20 C21 1.377(12) . n
O4A C30A 1.18(3) . n
O4A C27A 1.406(10) . n
C24A C25A 1.3900 . n
C24A C29A 1.3900 . n
C25A C26A 1.3900 . n
C26A C27A 1.3900 . n
C27A C28A 1.3900 . n
C28A C29A 1.3900 . n
O4B C30B 1.32(6) . n
O4B C27B 1.52(3) . n
C24B C25B 1.3900 . n
C24B C29B 1.3900 . n
C25B C26B 1.3900 . n
C26B C27B 1.3900 . n
C27B C28B 1.3900 . n
C28B C29B 1.3900 . n
C31 C36 1.377(12) . n
C31 C32 1.384(12) . n
C32 C33 1.388(12) . n
C33 C34 1.374(12) . n
C34 C35 1.370(13) . n
C34 O5B 1.398(19) . n
C34 O5A 1.427(15) . n
C35 C36 1.383(13) . n
O5A C37A 1.39(2) . n
O5B C37B 1.40(3) . n
O6A C42A 1.41(2) . n
O6A C45A 1.41(5) . n
C39A C40A 1.3900 . n
C39A C44A 1.3900 . n
C40A C41A 1.3900 . n
C41A C42A 1.3900 . n
C42A C43A 1.3900 . n
C43A C44A 1.3900 . n
O6B C42B 1.38(3) . n
O6B C45B 1.40(4) . n
C39B C40B 1.3900 . n
C39B C44B 1.3900 . n
C40B C41B 1.3900 . n
C41B C42B 1.3900 . n
C42B C43B 1.3900 . n
C43B C44B 1.3900 . n
O6C C45C 1.08(7) . n
O6C C42C 1.42(3) . n
C39C C40C 1.3900 . n
C39C C44C 1.3900 . n
C40C C41C 1.3900 . n
C41C C42C 1.3900 . n
C42C C43C 1.3900 . n
C43C C44C 1.3900 . n
C1S O1SB 1.49(3) 2_754 n
C1S O1SA 1.67(2) 2_754 n
C1S C2S 1.65(3) . n
C2S O1SA 0.82(3) 2_754 n
C2S C2S 1.25(4) 2_754 n
C2S O1SA 1.34(3) . n
C2S O1SB 1.18(3) 2_754 n
C2S O1SB 1.59(4) . n
C46 C46 1.467(14) 2_754 y
C47 C47 1.332(14) 2_754 y
C47 C48 1.452(11) . y
C49 Cl2A 1.50(3) . n
C49 Cl2C 1.71(2) . n
C49 Cl2B 1.738(19) . n
C49 Cl1C 1.80(2) . n
C49 Cl1A 1.83(3) . n
C49 Cl1B 1.842(19) . n
O1SA O1SB 0.49(3) . n
O1SA C2S 0.82(3) 2_754 n
O1SA O1SA 1.20(4) 2_754 n
O1SA C1S 1.67(2) 2_754 n
O1SA O1SB 1.57(4) 2_754 n
O1SB C1S 1.49(3) 2_754 n
O1SB O1SA 1.57(4) 2_754 n
O1SB C2S 1.18(3) 2_754 n
